data_1577478
loop_
_publ_author_name
'Alkhamis, Kholood'
'Gultneh, Yilma'
'Butcher, Ray J.'

_publ_section_title
;
 Chlorido-((<i>E</i>)-2-{2-[(2-hy-droxy-benzyl-idene)amino]-2-(pyridin-2-yl)-1-[(pyridin-2-ylmeth-yl)amino]eth-yl}phenolato-&#x3ba;<sup>4</sup>
 <i>N</i>,<i>N</i>',<i>N</i>'',<i>O</i>)copper(II).
;
_journal_coeditor_code WM4253
_journal_issue 'Pt 7'
_journal_name_full IUCrData
_journal_page_first x260716
_journal_paper_doi 10.1107/S2414314626007169
_journal_volume 11
_journal_year 2026
_chemical_formula_iupac '[Cu C26 H23 N4 O2) Cl]'
_chemical_formula_moiety 'C26 H23 Cl Cu N4 O2'
_chemical_formula_sum 'C26 H23 Cl Cu N4 O2'
_chemical_formula_weight 522.47
_chemical_name_systematic
Chlorido((<i>E</i>)-2-{2-[(2-hydroxybenzylidene)amino]-2-(pyridin-2-yl)-1-[(pyridin-2-ylmethyl)amino]ethyl}phenolato-\k^4^<i>N</i>,<i>N</i>',<i>N</i>'',<i>O</i>)copper(II)
_space_group_crystal_system triclinic
_space_group_IT_number 2
_space_group_name_Hall '-P 1'
_space_group_name_H-M_alt 'P -1'
_atom_sites_solution_hydrogens mixed
_atom_sites_solution_primary dual
_atom_sites_solution_secondary difmap
_audit_creation_method SHELXL-2017/1
_cell_angle_alpha 85.846(5)
_cell_angle_beta 71.992(3)
_cell_angle_gamma 66.799(3)
_cell_formula_units_Z 2
_cell_length_a 9.8728(16)
_cell_length_b 11.525(3)
_cell_length_c 11.837(2)
_cell_measurement_reflns_used 4491
_cell_measurement_temperature 296(2)
_cell_measurement_theta_max 25.435
_cell_measurement_theta_min 2.357
_cell_volume 1175.4(4)
_computing_cell_refinement
;
SAINT (Bruker, 2005)
;
_computing_data_collection
;
APEX2 (Bruker, 2005)
;
_computing_data_reduction
;
SAINT (Bruker, 2005)
;
_computing_molecular_graphics
;
SHELXTL (Sheldrick, 2008)
;
_computing_publication_material
;
publCIF (Westrip, 2010)
;
_computing_structure_refinement
;
SHELXL (Sheldrick, 2015b)
;
_computing_structure_solution
;
<i>SHELXT</i> (Sheldrick, 2015a)
;
_diffrn_ambient_temperature 296(2)
_diffrn_measured_fraction_theta_full 0.995
_diffrn_measured_fraction_theta_max 0.990
_diffrn_measurement_device_type 'Bruker APEXII CCD'
_diffrn_measurement_method '\w and \f scans'
_diffrn_radiation_type MoK\a
_diffrn_radiation_wavelength 0.71073
_diffrn_reflns_av_R_equivalents 0.0378
_diffrn_reflns_av_unetI/netI 0.0431
_diffrn_reflns_limit_h_max 11
_diffrn_reflns_limit_h_min -11
_diffrn_reflns_limit_k_max 13
_diffrn_reflns_limit_k_min -13
_diffrn_reflns_limit_l_max 14
_diffrn_reflns_limit_l_min -14
_diffrn_reflns_number 11006
_diffrn_reflns_theta_full 25.242
_diffrn_reflns_theta_max 25.505
_diffrn_reflns_theta_min 1.812
_exptl_absorpt_coefficient_mu 1.074
_exptl_absorpt_correction_T_max 0.7452
_exptl_absorpt_correction_T_min 0.6049
_exptl_absorpt_correction_type multi-scan
_exptl_absorpt_process_details
;
(<i>SADABS</i>; Krause <i>et al.</i>, 2015)
;
_exptl_crystal_colour 'pale blue'
_exptl_crystal_density_diffrn 1.476
_exptl_crystal_description plate
_exptl_crystal_F_000 538
_exptl_crystal_size_max 0.37
_exptl_crystal_size_mid 0.29
_exptl_crystal_size_min 0.08
_refine_diff_density_max 1.336
_refine_diff_density_min -0.433
_refine_ls_extinction_method none
_refine_ls_goodness_of_fit_ref 1.049
_refine_ls_hydrogen_treatment mixed
_refine_ls_matrix_type full
_refine_ls_number_parameters 315
_refine_ls_number_reflns 4331
_refine_ls_number_restraints 0
_refine_ls_restrained_S_all 1.049
_refine_ls_R_factor_all 0.0583
_refine_ls_R_factor_gt 0.0475
_refine_ls_shift/su_max 0.001
_refine_ls_shift/su_mean 0.000
_refine_ls_structure_factor_coef Fsqd
_refine_ls_weighting_details 'w=1/[\s^2^(Fo^2^)+(0.0895P)^2^+0.0616P] where P=(Fo^2^+2Fc^2^)/3'
_refine_ls_weighting_scheme calc
_refine_ls_wR_factor_gt 0.1234
_refine_ls_wR_factor_ref 0.1324
_reflns_number_gt 3578
_reflns_number_total 4331
_reflns_threshold_expression 'I > 2\s(I)'
_cod_data_source_file wm4253.cif
_cod_data_source_block I
_cod_database_code 1577478
_shelx_space_group_comment
;
The symmetry employed for this shelxl refinement is uniquely defined
by the following loop, which should always be used as a source of
symmetry information in preference to the above space-group names.
They are only intended as comments.
;

loop_
_space_group_symop_operation_xyz
'x, y, z'
'-x, -y, -z'

loop_
_atom_site_type_symbol
_atom_site_label
_atom_site_fract_x
_atom_site_fract_y
_atom_site_fract_z
_atom_site_U_iso_or_equiv
_atom_site_adp_type
_atom_site_calc_flag
_atom_site_occupancy
_atom_site_disorder_assembly
_atom_site_disorder_group
Cu Cu 0.36805(4) 0.55198(3) 0.71051(3) 0.03228(15) Uani d 1 . .
Cl Cl1 0.14882(10) 0.69172(8) 0.88485(7) 0.0505(2) Uani d 1 . .
O O1 0.4969(2) 0.6446(2) 0.67674(19) 0.0386(5) Uani d 1 . .
O O2 0.1014(3) 0.3258(2) 0.9007(2) 0.0437(5) Uani d 1 . .
H H2O 0.028(5) 0.324(4) 0.961(4) 0.068(13) Uiso d 1 . .
N N1 0.4844(3) 0.4256(2) 0.8001(2) 0.0308(5) Uani d 1 . .
N N2 0.2754(3) 0.4254(2) 0.7035(2) 0.0312(5) Uani d 1 . .
H H2N 0.182(4) 0.460(3) 0.757(3) 0.032(8) Uiso d 1 . .
N N3 0.2608(3) 0.6326(2) 0.5887(2) 0.0371(6) Uani d 1 . .
N N4 0.6651(3) 0.1333(3) 0.7720(2) 0.0481(7) Uani d 1 . .
C C1 0.6052(3) 0.6280(3) 0.7261(3) 0.0355(7) Uani d 1 . .
C C2 0.6867(4) 0.7080(3) 0.6962(3) 0.0434(7) Uani d 1 . .
H H2A 0.661014 0.771253 0.643881 0.052 Uiso calc 1 . .
C C3 0.8044(4) 0.6946(3) 0.7428(3) 0.0505(9) Uani d 1 . .
H H3A 0.856228 0.748761 0.721114 0.061 Uiso calc 1 . .
C C4 0.8459(4) 0.6024(3) 0.8208(3) 0.0511(9) Uani d 1 . .
H H4A 0.924444 0.594607 0.852068 0.061 Uiso calc 1 . .
C C5 0.7699(4) 0.5224(3) 0.8517(3) 0.0442(8) Uani d 1 . .
H H5A 0.797988 0.460208 0.904372 0.053 Uiso calc 1 . .
C C6 0.6501(3) 0.5316(3) 0.8058(3) 0.0343(6) Uani d 1 . .
C C7 0.5898(3) 0.4352(3) 0.8366(3) 0.0341(6) Uani d 1 . .
H H7A 0.629939 0.374835 0.886977 0.041 Uiso calc 1 . .
C C8 0.4289(3) 0.3220(3) 0.8335(2) 0.0310(6) Uani d 1 . .
H H8A 0.336631 0.351584 0.903442 0.037 Uiso calc 1 . .
C C9 0.5471(3) 0.2021(3) 0.8623(3) 0.0338(6) Uani d 1 . .
C C10 0.5314(4) 0.1683(3) 0.9786(3) 0.0556(9) Uani d 1 . .
H H10A 0.446990 0.217510 1.040642 0.067 Uiso calc 1 . .
C C11 0.6450(5) 0.0591(4) 1.0006(4) 0.0754(13) Uani d 1 . .
H H11A 0.637848 0.034243 1.078080 0.090 Uiso calc 1 . .
C C12 0.7656(5) -0.0107(4) 0.9088(4) 0.0626(10) Uani d 1 . .
H H12A 0.843208 -0.083875 0.921546 0.075 Uiso calc 1 . .
C C13 0.7708(4) 0.0290(4) 0.7969(4) 0.0577(9) Uani d 1 . .
H H13A 0.853630 -0.019904 0.733782 0.069 Uiso calc 1 . .
C C14 0.3807(3) 0.2995(3) 0.7274(2) 0.0301(6) Uani d 1 . .
H H14A 0.473957 0.271585 0.658173 0.036 Uiso calc 1 . .
C C15 0.3125(3) 0.2008(3) 0.7420(2) 0.0318(6) Uani d 1 . .
C C16 0.3869(4) 0.0914(3) 0.6693(3) 0.0489(8) Uani d 1 . .
H H16A 0.481829 0.077628 0.612432 0.059 Uiso calc 1 . .
C C17 0.3238(4) 0.0016(4) 0.6790(4) 0.0625(11) Uani d 1 . .
H H17A 0.376193 -0.071679 0.629425 0.075 Uiso calc 1 . .
C C18 0.1826(4) 0.0215(4) 0.7628(4) 0.0571(9) Uani d 1 . .
H H18A 0.139959 -0.038619 0.769465 0.069 Uiso calc 1 . .
C C19 0.1042(4) 0.1301(3) 0.8369(3) 0.0423(7) Uani d 1 . .
H H19A 0.008134 0.143975 0.892228 0.051 Uiso calc 1 . .
C C20 0.1706(3) 0.2192(3) 0.8280(2) 0.0332(6) Uani d 1 . .
C C21 0.2459(4) 0.4299(3) 0.5877(3) 0.0393(7) Uani d 1 . .
H H21A 0.161729 0.403345 0.595986 0.047 Uiso calc 1 . .
H H21B 0.337575 0.372490 0.529480 0.047 Uiso calc 1 . .
C C22 0.2046(3) 0.5626(3) 0.5460(2) 0.0354(7) Uani d 1 . .
C C23 0.1198(4) 0.6093(3) 0.4679(3) 0.0461(8) Uani d 1 . .
H H23A 0.083269 0.558695 0.438360 0.055 Uiso calc 1 . .
C C24 0.0894(4) 0.7322(4) 0.4339(3) 0.0570(9) Uani d 1 . .
H H24A 0.033653 0.765234 0.380354 0.068 Uiso calc 1 . .
C C25 0.1441(4) 0.8046(4) 0.4813(3) 0.0581(10) Uani d 1 . .
H H25A 0.122561 0.888307 0.461969 0.070 Uiso calc 1 . .
C C26 0.2292(4) 0.7527(3) 0.5563(3) 0.0498(8) Uani d 1 . .
H H26A 0.267070 0.801782 0.586498 0.060 Uiso calc 1 . .

loop_
_atom_site_aniso_label
_atom_site_aniso_U_11
_atom_site_aniso_U_22
_atom_site_aniso_U_33
_atom_site_aniso_U_12
_atom_site_aniso_U_13
_atom_site_aniso_U_23
Cu 0.0387(2) 0.0327(2) 0.0312(2) -0.01685(17) -0.01561(16) 0.00614(15)
Cl1 0.0474(5) 0.0503(5) 0.0419(5) -0.0184(4) 0.0031(4) -0.0044(4)
O1 0.0445(12) 0.0400(12) 0.0404(11) -0.0237(10) -0.0174(10) 0.0100(9)
O2 0.0409(12) 0.0413(13) 0.0435(13) -0.0186(10) -0.0011(10) -0.0033(10)
N1 0.0323(12) 0.0324(13) 0.0295(12) -0.0134(10) -0.0115(10) 0.0031(10)
N2 0.0319(13) 0.0331(13) 0.0272(12) -0.0118(11) -0.0089(10) 0.0034(10)
N3 0.0442(15) 0.0352(14) 0.0345(13) -0.0173(11) -0.0145(11) 0.0079(11)
N4 0.0446(16) 0.0409(16) 0.0431(16) -0.0052(13) -0.0082(13) 0.0046(12)
C1 0.0329(15) 0.0379(16) 0.0326(15) -0.0145(13) -0.0037(12) -0.0051(12)
C2 0.0469(18) 0.0448(18) 0.0409(17) -0.0245(15) -0.0068(14) -0.0030(14)
C3 0.0452(19) 0.052(2) 0.057(2) -0.0278(17) -0.0044(16) -0.0133(17)
C4 0.0388(18) 0.061(2) 0.060(2) -0.0215(17) -0.0174(16) -0.0110(18)
C5 0.0402(17) 0.0447(19) 0.0506(19) -0.0149(15) -0.0182(15) -0.0051(15)
C6 0.0304(15) 0.0365(16) 0.0343(15) -0.0115(12) -0.0086(12) -0.0039(12)
C7 0.0353(15) 0.0346(16) 0.0316(14) -0.0117(13) -0.0121(12) 0.0021(12)
C8 0.0346(15) 0.0320(15) 0.0283(14) -0.0150(12) -0.0098(12) 0.0034(11)
C9 0.0341(15) 0.0339(16) 0.0363(15) -0.0157(13) -0.0120(13) 0.0046(12)
C10 0.058(2) 0.054(2) 0.0387(18) -0.0063(18) -0.0152(17) 0.0085(16)
C11 0.085(3) 0.071(3) 0.052(2) -0.009(2) -0.031(2) 0.024(2)
C12 0.060(2) 0.048(2) 0.072(3) -0.0067(18) -0.031(2) 0.0167(19)
C13 0.047(2) 0.047(2) 0.061(2) -0.0027(16) -0.0128(17) 0.0026(17)
C14 0.0316(14) 0.0317(15) 0.0246(13) -0.0124(12) -0.0049(11) -0.0009(11)
C15 0.0348(15) 0.0337(15) 0.0287(14) -0.0140(12) -0.0112(12) 0.0017(12)
C16 0.0477(19) 0.050(2) 0.0457(19) -0.0239(16) -0.0012(15) -0.0110(16)
C17 0.067(2) 0.055(2) 0.067(2) -0.031(2) -0.007(2) -0.0203(19)
C18 0.068(2) 0.053(2) 0.065(2) -0.039(2) -0.019(2) -0.0038(18)
C19 0.0424(17) 0.0469(19) 0.0435(18) -0.0265(15) -0.0098(14) 0.0051(14)
C20 0.0366(16) 0.0328(16) 0.0296(14) -0.0125(13) -0.0113(12) 0.0038(12)
C21 0.0472(18) 0.0456(18) 0.0357(16) -0.0237(15) -0.0204(14) 0.0061(13)
C22 0.0352(15) 0.0443(18) 0.0266(14) -0.0161(13) -0.0091(12) 0.0037(12)
C23 0.0480(19) 0.057(2) 0.0371(17) -0.0205(16) -0.0195(15) 0.0089(15)
C24 0.061(2) 0.065(2) 0.0415(19) -0.0164(19) -0.0260(18) 0.0176(17)
C25 0.073(3) 0.042(2) 0.049(2) -0.0139(18) -0.0199(19) 0.0167(16)
C26 0.068(2) 0.0424(19) 0.0410(18) -0.0229(17) -0.0187(17) 0.0081(15)

loop_
_atom_type_symbol
_atom_type_description
_atom_type_scat_dispersion_real
_atom_type_scat_dispersion_imag
_atom_type_scat_source
C C 0.0033 0.0016 'International Tables Vol C Tables 4.2.6.8 and 6.1.1.4'
H H 0.0000 0.0000 'International Tables Vol C Tables 4.2.6.8 and 6.1.1.4'
N N 0.0061 0.0033 'International Tables Vol C Tables 4.2.6.8 and 6.1.1.4'
O O 0.0106 0.0060 'International Tables Vol C Tables 4.2.6.8 and 6.1.1.4'
Cl Cl 0.1484 0.1585 'International Tables Vol C Tables 4.2.6.8 and 6.1.1.4'
Cu Cu 0.3201 1.2651 'International Tables Vol C Tables 4.2.6.8 and 6.1.1.4'

loop_
_geom_angle_atom_site_label_1
_geom_angle_atom_site_label_2
_geom_angle_atom_site_label_3
_geom_angle_site_symmetry_1
_geom_angle_site_symmetry_3
_geom_angle
_geom_angle_publ_flag
O1 Cu N1 . . 95.67(9) y
O1 Cu N3 . . 95.01(9) y
N1 Cu N3 . . 161.64(10) y
O1 Cu N2 . . 163.69(10) y
N1 Cu N2 . . 83.90(9) y
N3 Cu N2 . . 81.68(10) y
O1 Cu Cl1 . . 99.14(7) y
N1 Cu Cl1 . . 98.61(7) y
N3 Cu Cl1 . . 94.38(8) y
N2 Cu Cl1 . . 97.04(8) y
C1 O1 Cu . . 124.75(19) ?
C20 O2 H2O . . 113(3) ?
C7 N1 C8 . . 122.5(2) ?
C7 N1 Cu . . 124.1(2) ?
C8 N1 Cu . . 113.12(16) ?
C21 N2 C14 . . 114.2(2) ?
C21 N2 Cu . . 109.34(17) ?
C14 N2 Cu . . 108.23(16) ?
C21 N2 H2N . . 105.2(19) ?
C14 N2 H2N . . 117.2(19) ?
Cu N2 H2N . . 101.9(19) ?
C22 N3 C26 . . 118.7(3) ?
C22 N3 Cu . . 115.58(19) ?
C26 N3 Cu . . 125.4(2) ?
C9 N4 C13 . . 117.5(3) ?
O1 C1 C2 . . 118.3(3) ?
O1 C1 C6 . . 124.7(3) ?
C2 C1 C6 . . 117.0(3) ?
C3 C2 C1 . . 121.5(3) ?
C3 C2 H2A . . 119.2 ?
C1 C2 H2A . . 119.2 ?
C4 C3 C2 . . 121.1(3) ?
C4 C3 H3A . . 119.4 ?
C2 C3 H3A . . 119.4 ?
C5 C4 C3 . . 119.1(3) ?
C5 C4 H4A . . 120.4 ?
C3 C4 H4A . . 120.4 ?
C4 C5 C6 . . 121.9(3) ?
C4 C5 H5A . . 119.1 ?
C6 C5 H5A . . 119.1 ?
C5 C6 C1 . . 119.3(3) ?
C5 C6 C7 . . 116.2(3) ?
C1 C6 C7 . . 124.3(3) ?
N1 C7 C6 . . 125.1(3) ?
N1 C7 H7A . . 117.4 ?
C6 C7 H7A . . 117.4 ?
N1 C8 C9 . . 113.9(2) ?
N1 C8 C14 . . 105.4(2) ?
C9 C8 C14 . . 111.8(2) ?
N1 C8 H8A . . 108.5 ?
C9 C8 H8A . . 108.5 ?
C14 C8 H8A . . 108.5 ?
N4 C9 C10 . . 122.3(3) ?
N4 C9 C8 . . 117.2(3) ?
C10 C9 C8 . . 120.6(3) ?
C9 C10 C11 . . 118.4(3) ?
C9 C10 H10A . . 120.8 ?
C11 C10 H10A . . 120.8 ?
C12 C11 C10 . . 119.5(4) ?
C12 C11 H11A . . 120.3 ?
C10 C11 H11A . . 120.3 ?
C11 C12 C13 . . 118.2(3) ?
C11 C12 H12A . . 120.9 ?
C13 C12 H12A . . 120.9 ?
N4 C13 C12 . . 124.3(4) ?
N4 C13 H13A . . 117.9 ?
C12 C13 H13A . . 117.9 ?
N2 C14 C15 . . 112.9(2) ?
N2 C14 C8 . . 105.9(2) ?
C15 C14 C8 . . 115.8(2) ?
N2 C14 H14A . . 107.3 ?
C15 C14 H14A . . 107.3 ?
C8 C14 H14A . . 107.3 ?
C16 C15 C20 . . 118.3(3) ?
C16 C15 C14 . . 120.8(3) ?
C20 C15 C14 . . 120.8(2) ?
C15 C16 C17 . . 121.7(3) ?
C15 C16 H16A . . 119.2 ?
C17 C16 H16A . . 119.2 ?
C18 C17 C16 . . 119.6(3) ?
C18 C17 H17A . . 120.2 ?
C16 C17 H17A . . 120.2 ?
C17 C18 C19 . . 120.5(3) ?
C17 C18 H18A . . 119.7 ?
C19 C18 H18A . . 119.7 ?
C18 C19 C20 . . 119.4(3) ?
C18 C19 H19A . . 120.3 ?
C20 C19 H19A . . 120.3 ?
O2 C20 C15 . . 117.3(3) ?
O2 C20 C19 . . 122.2(3) ?
C15 C20 C19 . . 120.5(3) ?
N2 C21 C22 . . 109.8(2) ?
N2 C21 H21A . . 109.7 ?
C22 C21 H21A . . 109.7 ?
N2 C21 H21B . . 109.7 ?
C22 C21 H21B . . 109.7 ?
H21A C21 H21B . . 108.2 ?
N3 C22 C23 . . 121.7(3) ?
N3 C22 C21 . . 114.6(2) ?
C23 C22 C21 . . 123.7(3) ?
C22 C23 C24 . . 119.3(3) ?
C22 C23 H23A . . 120.3 ?
C24 C23 H23A . . 120.3 ?
C25 C24 C23 . . 118.4(3) ?
C25 C24 H24A . . 120.8 ?
C23 C24 H24A . . 120.8 ?
C26 C25 C24 . . 119.6(3) ?
C26 C25 H25A . . 120.2 ?
C24 C25 H25A . . 120.2 ?
N3 C26 C25 . . 122.3(3) ?
N3 C26 H26A . . 118.8 ?
C25 C26 H26A . . 118.8 ?

loop_
_geom_bond_atom_site_label_1
_geom_bond_atom_site_label_2
_geom_bond_site_symmetry_2
_geom_bond_distance
_geom_bond_publ_flag
Cu O1 . 1.900(2) y
Cu N1 . 1.943(2) y
Cu N3 . 2.009(2) y
Cu N2 . 2.022(2) y
Cu Cl1 . 2.5516(9) y
O1 C1 . 1.315(3) ?
O2 C20 . 1.359(4) ?
O2 H2O . 0.85(4) ?
N1 C7 . 1.288(4) ?
N1 C8 . 1.482(3) ?
N2 C21 . 1.480(4) ?
N2 C14 . 1.483(4) ?
N2 H2N . 0.89(3) ?
N3 C22 . 1.341(4) ?
N3 C26 . 1.349(4) ?
N4 C9 . 1.324(4) ?
N4 C13 . 1.331(4) ?
C1 C2 . 1.409(4) ?
C1 C6 . 1.429(4) ?
C2 C3 . 1.386(5) ?
C2 H2A . 0.9300 ?
C3 C4 . 1.378(5) ?
C3 H3A . 0.9300 ?
C4 C5 . 1.368(5) ?
C4 H4A . 0.9300 ?
C5 C6 . 1.412(4) ?
C5 H5A . 0.9300 ?
C6 C7 . 1.431(4) ?
C7 H7A . 0.9300 ?
C8 C9 . 1.515(4) ?
C8 C14 . 1.545(4) ?
C8 H8A . 0.9800 ?
C9 C10 . 1.382(4) ?
C10 C11 . 1.390(5) ?
C10 H10A . 0.9300 ?
C11 C12 . 1.348(6) ?
C11 H11A . 0.9300 ?
C12 C13 . 1.363(5) ?
C12 H12A . 0.9300 ?
C13 H13A . 0.9300 ?
C14 C15 . 1.510(4) ?
C14 H14A . 0.9800 ?
C15 C16 . 1.381(4) ?
C15 C20 . 1.400(4) ?
C16 C17 . 1.386(5) ?
C16 H16A . 0.9300 ?
C17 C18 . 1.380(5) ?
C17 H17A . 0.9300 ?
C18 C19 . 1.383(5) ?
C18 H18A . 0.9300 ?
C19 C20 . 1.402(4) ?
C19 H19A . 0.9300 ?
C21 C22 . 1.508(4) ?
C21 H21A . 0.9700 ?
C21 H21B . 0.9700 ?
C22 C23 . 1.377(4) ?
C23 C24 . 1.384(5) ?
C23 H23A . 0.9300 ?
C24 C25 . 1.384(6) ?
C24 H24A . 0.9300 ?
C25 C26 . 1.357(5) ?
C25 H25A . 0.9300 ?
C26 H26A . 0.9300 ?

loop_
_geom_hbond_atom_site_label_D
_geom_hbond_atom_site_label_H
_geom_hbond_atom_site_label_A
_geom_hbond_site_symmetry_A
_geom_hbond_distance_DH
_geom_hbond_distance_HA
_geom_hbond_distance_DA
_geom_hbond_angle_DHA
_geom_hbond_publ_flag
O2 H2O Cl1 2_567 0.85(4) 2.16(4) 3.005(3) 177(4) yes
N2 H2N O2 . 0.89(3) 2.38(3) 2.898(3) 117(2) yes
C8 H8A O2 . 0.98 2.46 3.064(4) 119.2 yes
C19 H19A Cl1 2_567 0.93 2.97 3.627(3) 128.7 yes
C21 H21B O1 2_666 0.97 2.45 3.277(4) 142.6 yes

loop_
_geom_torsion_atom_site_label_1
_geom_torsion_atom_site_label_2
_geom_torsion_atom_site_label_3
_geom_torsion_atom_site_label_4
_geom_torsion_site_symmetry_1
_geom_torsion_site_symmetry_2
_geom_torsion_site_symmetry_3
_geom_torsion_site_symmetry_4
_geom_torsion
_geom_torsion_publ_flag
Cu O1 C1 C2 . . . . -177.1(2) ?
Cu O1 C1 C6 . . . . 4.9(4) ?
O1 C1 C2 C3 . . . . -178.7(3) ?
C6 C1 C2 C3 . . . . -0.6(4) ?
C1 C2 C3 C4 . . . . -0.2(5) ?
C2 C3 C4 C5 . . . . 0.5(5) ?
C3 C4 C5 C6 . . . . 0.0(5) ?
C4 C5 C6 C1 . . . . -0.8(5) ?
C4 C5 C6 C7 . . . . 174.5(3) ?
O1 C1 C6 C5 . . . . 179.1(3) ?
C2 C1 C6 C5 . . . . 1.1(4) ?
O1 C1 C6 C7 . . . . 4.1(5) ?
C2 C1 C6 C7 . . . . -173.9(3) ?
C8 N1 C7 C6 . . . . 178.8(3) ?
Cu N1 C7 C6 . . . . -7.6(4) ?
C5 C6 C7 N1 . . . . -177.6(3) ?
C1 C6 C7 N1 . . . . -2.5(5) ?
C7 N1 C8 C9 . . . . -26.7(4) ?
Cu N1 C8 C9 . . . . 159.09(19) ?
C7 N1 C8 C14 . . . . -149.6(3) ?
Cu N1 C8 C14 . . . . 36.2(2) ?
C13 N4 C9 C10 . . . . -0.4(5) ?
C13 N4 C9 C8 . . . . 178.8(3) ?
N1 C8 C9 N4 . . . . -73.2(3) ?
C14 C8 C9 N4 . . . . 46.2(3) ?
N1 C8 C9 C10 . . . . 106.1(3) ?
C14 C8 C9 C10 . . . . -134.6(3) ?
N4 C9 C10 C11 . . . . 0.8(5) ?
C8 C9 C10 C11 . . . . -178.4(3) ?
C9 C10 C11 C12 . . . . -0.4(6) ?
C10 C11 C12 C13 . . . . -0.3(7) ?
C9 N4 C13 C12 . . . . -0.3(6) ?
C11 C12 C13 N4 . . . . 0.7(7) ?
C21 N2 C14 C15 . . . . -66.3(3) ?
Cu N2 C14 C15 . . . . 171.70(17) ?
C21 N2 C14 C8 . . . . 166.0(2) ?
Cu N2 C14 C8 . . . . 44.0(2) ?
N1 C8 C14 N2 . . . . -51.4(3) ?
C9 C8 C14 N2 . . . . -175.7(2) ?
N1 C8 C14 C15 . . . . -177.4(2) ?
C9 C8 C14 C15 . . . . 58.3(3) ?
N2 C14 C15 C16 . . . . 122.0(3) ?
C8 C14 C15 C16 . . . . -115.7(3) ?
N2 C14 C15 C20 . . . . -56.7(3) ?
C8 C14 C15 C20 . . . . 65.6(3) ?
C20 C15 C16 C17 . . . . 0.7(5) ?
C14 C15 C16 C17 . . . . -178.0(3) ?
C15 C16 C17 C18 . . . . 0.3(6) ?
C16 C17 C18 C19 . . . . -0.1(6) ?
C17 C18 C19 C20 . . . . -1.2(6) ?
C16 C15 C20 O2 . . . . 178.2(3) ?
C14 C15 C20 O2 . . . . -3.1(4) ?
C16 C15 C20 C19 . . . . -2.0(4) ?
C14 C15 C20 C19 . . . . 176.7(3) ?
C18 C19 C20 O2 . . . . -178.0(3) ?
C18 C19 C20 C15 . . . . 2.3(5) ?
C14 N2 C21 C22 . . . . -153.9(2) ?
Cu N2 C21 C22 . . . . -32.5(3) ?
C26 N3 C22 C23 . . . . 1.8(4) ?
Cu N3 C22 C23 . . . . 175.7(2) ?
C26 N3 C22 C21 . . . . -179.8(3) ?
Cu N3 C22 C21 . . . . -5.9(3) ?
N2 C21 C22 N3 . . . . 25.6(4) ?
N2 C21 C22 C23 . . . . -156.0(3) ?
N3 C22 C23 C24 . . . . -1.0(5) ?
C21 C22 C23 C24 . . . . -179.2(3) ?
C22 C23 C24 C25 . . . . -0.9(5) ?
C23 C24 C25 C26 . . . . 2.0(6) ?
C22 N3 C26 C25 . . . . -0.7(5) ?
Cu N3 C26 C25 . . . . -173.9(3) ?
C24 C25 C26 N3 . . . . -1.3(6) ?
